data_4089397
loop_
_publ_author_name
'Sharma, Hemant K.'
'Metta-Maga\~na, Alejandro J.'
'Pannell, Keith H.'

_publ_section_title
;
 Reactions of an Iron Chlorodistannane with Hydroxide: Isolation and
 Structural Characterization of
 {(\h5-Me3SiC5H4)Fe(CO)[(SntBu2)2(\m-OH)]&#x00B7;&#x00B7;&#x00B7;DMAP},
 DMAP = 4-(N,N-Dimethylamino)pyridine, a \m-OH-Stannyl(stannylene)--Iron
 Complex
;
_journal_issue 21
_journal_name_full Organometallics
_journal_page_first 6218
_journal_paper_doi 10.1021/om3012129
_journal_volume 32
_journal_year 2013
_chemical_formula_moiety 'C25 H56 Fe O2 Si Sn2, C7 H4 N2'
_chemical_formula_sum 'C32 H60 Fe N2 O2 Si Sn2'
_chemical_formula_weight 826.14
_chemical_name_systematic
; 
 (\u^2-Hydroxo)-(carbonyl)-(trimethylsilyl-
 \n^5-cyclopentadienyl)-tetrakis(t-butyl)-
 iron-di-tin(ii)
;
_space_group_IT_number 2
_space_group_name_Hall '-P 1'
_space_group_name_H-M_alt 'P -1'
_symmetry_cell_setting triclinic
_symmetry_space_group_name_H-M 'P -1'
_atom_sites_solution_hydrogens geom
_atom_sites_solution_primary direct
_atom_sites_solution_secondary difmap
_audit_creation_method SHELXL-97
_cell_angle_alpha 93.114(2)
_cell_angle_beta 100.116(2)
_cell_angle_gamma 114.472(2)
_cell_formula_units_Z 2
_cell_length_a 9.8120(11)
_cell_length_b 11.7799(17)
_cell_length_c 18.284(2)
_cell_measurement_reflns_used 9866
_cell_measurement_temperature 100(2)
_cell_measurement_theta_max 30.498
_cell_measurement_theta_min 2.297
_cell_volume 1874.4(4)
_computing_cell_refinement 'Bruker SAINT'
_computing_data_collection 'Bruker APEX2'
_computing_data_reduction 'Bruker SAINT'
_computing_molecular_graphics 'Bruker SHELXTL'
_computing_publication_material 'Bruker SHELXTL'
_computing_structure_refinement 'SHELXL-97 (Sheldrick, 2008)'
_computing_structure_solution 'SHELXS-97 (Sheldrick, 2008)'
_diffrn_ambient_temperature 100(2)
_diffrn_measured_fraction_theta_full 0.990
_diffrn_measured_fraction_theta_max 0.990
_diffrn_measurement_device_type 'Bruker APEX CCD'
_diffrn_measurement_method '\f and \w scans'
_diffrn_radiation_monochromator graphite
_diffrn_radiation_source 'fine-focus sealed tube'
_diffrn_radiation_type MoK\a
_diffrn_radiation_wavelength 0.71073
_diffrn_reflns_av_R_equivalents 0.0239
_diffrn_reflns_av_sigmaI/netI 0.0195
_diffrn_reflns_limit_h_max 11
_diffrn_reflns_limit_h_min -11
_diffrn_reflns_limit_k_max 13
_diffrn_reflns_limit_k_min -14
_diffrn_reflns_limit_l_max 21
_diffrn_reflns_limit_l_min 0
_diffrn_reflns_number 6528
_diffrn_reflns_theta_full 25.00
_diffrn_reflns_theta_max 25.00
_diffrn_reflns_theta_min 1.14
_exptl_absorpt_coefficient_mu 1.764
_exptl_absorpt_correction_T_max 0.7980
_exptl_absorpt_correction_T_min 0.7193
_exptl_absorpt_correction_type multi-scan
_exptl_absorpt_process_details twinabs
_exptl_crystal_colour red
_exptl_crystal_density_diffrn 1.464
_exptl_crystal_density_method 'not measured'
_exptl_crystal_description block
_exptl_crystal_F_000 844
_exptl_crystal_size_max 0.20
_exptl_crystal_size_mid 0.14
_exptl_crystal_size_min 0.13
_refine_diff_density_max 0.773
_refine_diff_density_min -0.457
_refine_diff_density_rms 0.063
_refine_ls_extinction_method none
_refine_ls_goodness_of_fit_ref 0.755
_refine_ls_hydrogen_treatment mixed
_refine_ls_matrix_type full
_refine_ls_number_parameters 379
_refine_ls_number_reflns 6528
_refine_ls_number_restraints 1
_refine_ls_restrained_S_all 2.247
_refine_ls_R_factor_all 0.0207
_refine_ls_R_factor_gt 0.0185
_refine_ls_shift/su_max 0.001
_refine_ls_shift/su_mean 0.000
_refine_ls_structure_factor_coef Fsqd
_refine_ls_weighting_details 'calc w=1/[\s^2^(Fo^2^)+(0.1000P)^2^+0.1857P] where P=(Fo^2^+2Fc^2^)/3'
_refine_ls_weighting_scheme calc
_refine_ls_wR_factor_gt 0.0837
_refine_ls_wR_factor_ref 0.0865
_reflns_number_gt 6074
_reflns_number_total 6528
_reflns_threshold_expression >2sigma(I)
_cod_data_source_file 11.cif
_cod_data_source_block twin4sa
_cod_depositor_comments
;
The following automatic conversions were performed:

data item '_symmetry_cell_setting' value 'Triclinic' was changed to
'triclinic' in accordance with the
/home/saulius/struct/COD-crude-data/automatic-downloads/DataCite-retrospective/ACS/depositions/lib/dictionaries/cif_core.dic
dictionary named 'cif_core.dic' version 2.4.2 last updated on
2011-04-26.

Automatic conversion script
Id: cif_fix_values 6909 2019-04-08 15:41:33Z antanas 
;
_cod_original_cell_volume 1874.5(4)
_cod_original_sg_symbol_H-M P-1
_cod_database_code 4089397

loop_
_symmetry_equiv_pos_as_xyz
'x, y, z'
'-x, -y, -z'

loop_
_atom_site_label
_atom_site_type_symbol
_atom_site_fract_x
_atom_site_fract_y
_atom_site_fract_z
_atom_site_U_iso_or_equiv
_atom_site_adp_type
_atom_site_occupancy
_atom_site_symmetry_multiplicity
_atom_site_calc_flag
_atom_site_refinement_flags
Sn1 Sn 0.18570(5) 0.59269(4) 0.28896(3) 0.0137(2) Uani 1 1 d .
Sn2 Sn -0.17323(5) 0.43225(4) 0.23662(3) 0.0143(2) Uani 1 1 d .
Fe1 Fe -0.02669(11) 0.64231(9) 0.31924(5) 0.0141(3) Uani 1 1 d .
Si1 Si 0.1868(2) 0.9554(2) 0.41705(13) 0.0253(5) Uani 1 1 d .
O1 O -0.0454(7) 0.7839(5) 0.1963(3) 0.0319(13) Uani 1 1 d D
O2 O 0.0288(5) 0.4176(5) 0.2225(3) 0.0171(10) Uani 1 1 d .
H1O H 0.0421 0.3543 0.1869 0.03(3) Uiso 1 1 d RD
N1 N 0.0586(8) 0.2482(6) 0.1261(4) 0.0265(15) Uani 1 1 d .
N2 N 0.2475(8) 0.0682(7) -0.0011(4) 0.0273(16) Uani 1 1 d .
C1 C 0.0442(8) 0.7889(7) 0.4100(4) 0.0200(16) Uani 1 1 d .
C2 C 0.0768(8) 0.6883(7) 0.4344(4) 0.0185(15) Uani 1 1 d .
H2 H 0.1761 0.6956 0.4557 0.022 Uiso 1 1 d R
C3 C -0.0610(8) 0.5753(7) 0.4223(4) 0.0201(15) Uani 1 1 d .
H3 H -0.0696 0.4953 0.4338 0.024 Uiso 1 1 calc R
C4 C -0.1833(8) 0.6041(7) 0.3898(4) 0.0224(16) Uani 1 1 d .
H4 H -0.2888 0.5469 0.3760 0.027 Uiso 1 1 calc R
C5 C -0.1192(8) 0.7335(7) 0.3819(4) 0.0208(16) Uani 1 1 d .
H5 H -0.1758 0.7773 0.3611 0.025 Uiso 1 1 calc R
C6 C 0.1136(13) 1.0363(9) 0.3471(6) 0.051(3) Uani 1 1 d .
H6A H 0.1063 0.9994 0.2964 0.076 Uiso 1 1 calc R
H6B H 0.1839 1.1261 0.3553 0.076 Uiso 1 1 calc R
H6C H 0.0118 1.0261 0.3528 0.076 Uiso 1 1 calc R
C7 C 0.2237(10) 1.0378(9) 0.5142(5) 0.036(2) Uani 1 1 d .
H7A H 0.1279 1.0363 0.5239 0.054 Uiso 1 1 calc R
H7B H 0.2999 1.1253 0.5184 0.054 Uiso 1 1 calc R
H7C H 0.2626 0.9948 0.5509 0.054 Uiso 1 1 calc R
C8 C 0.3702(10) 0.9556(9) 0.4015(6) 0.040(2) Uani 1 1 d .
H8A H 0.3989 0.9027 0.4346 0.059 Uiso 1 1 calc R
H8B H 0.4514 1.0420 0.4127 0.059 Uiso 1 1 calc R
H8C H 0.3564 0.9223 0.3491 0.059 Uiso 1 1 calc R
C9 C -0.0359(8) 0.7232(7) 0.2435(4) 0.0214(16) Uani 1 1 d .
C10 C 0.3736(8) 0.4386(7) 0.3225(5) 0.0232(16) Uani 1 1 d .
H10A H 0.4217 0.3978 0.3566 0.035 Uiso 1 1 calc R
H10B H 0.4501 0.4971 0.2981 0.035 Uiso 1 1 calc R
H10C H 0.2899 0.3745 0.2843 0.035 Uiso 1 1 calc R
C11 C 0.4388(9) 0.6148(7) 0.4262(4) 0.0246(17) Uani 1 1 d .
H11A H 0.3956 0.6587 0.4553 0.037 Uiso 1 1 calc R
H11B H 0.5120 0.6750 0.4010 0.037 Uiso 1 1 calc R
H11C H 0.4916 0.5767 0.4599 0.037 Uiso 1 1 calc R
C12 C 0.1935(9) 0.4181(8) 0.4064(5) 0.0262(17) Uani 1 1 d .
H12A H 0.2440 0.3766 0.4386 0.039 Uiso 1 1 calc R
H12B H 0.1081 0.3546 0.3686 0.039 Uiso 1 1 calc R
H12C H 0.1543 0.4634 0.4371 0.039 Uiso 1 1 calc R
C13 C 0.3092(8) 0.5114(7) 0.3673(4) 0.0185(15) Uani 1 1 d .
C14 C 0.2893(10) 0.7811(8) 0.1758(5) 0.032(2) Uani 1 1 d .
H14A H 0.3579 0.8226 0.1427 0.047 Uiso 1 1 calc R
H14B H 0.2956 0.8443 0.2150 0.047 Uiso 1 1 calc R
H14C H 0.1836 0.7376 0.1464 0.047 Uiso 1 1 calc R
C15 C 0.5058(9) 0.7556(8) 0.2554(5) 0.0292(18) Uani 1 1 d .
H15A H 0.5423 0.6946 0.2742 0.044 Uiso 1 1 calc R
H15B H 0.5129 0.8141 0.2977 0.044 Uiso 1 1 calc R
H15C H 0.5692 0.8029 0.2217 0.044 Uiso 1 1 calc R
C16 C 0.3373(8) 0.6853(7) 0.2121(4) 0.0208(16) Uani 1 1 d .
C17 C 0.3236(9) 0.5863(8) 0.1501(5) 0.0274(18) Uani 1 1 d .
H17A H 0.3898 0.6275 0.1160 0.041 Uiso 1 1 calc R
H17B H 0.2169 0.5429 0.1221 0.041 Uiso 1 1 calc R
H17C H 0.3554 0.5250 0.1726 0.041 Uiso 1 1 calc R
C18 C -0.3264(10) 0.2856(8) 0.0740(5) 0.0304(19) Uani 1 1 d .
H18A H -0.4157 0.2258 0.0905 0.046 Uiso 1 1 calc R
H18B H -0.2428 0.2597 0.0843 0.046 Uiso 1 1 calc R
H18C H -0.3543 0.2869 0.0200 0.046 Uiso 1 1 calc R
C19 C -0.2741(9) 0.4169(7) 0.1162(4) 0.0226(16) Uani 1 1 d .
C20 C -0.1498(10) 0.5078(7) 0.0805(4) 0.0293(18) Uani 1 1 d .
H20A H -0.0615 0.4874 0.0881 0.044 Uiso 1 1 calc R
H20B H -0.1175 0.5944 0.1039 0.044 Uiso 1 1 calc R
H20C H -0.1906 0.4999 0.0266 0.044 Uiso 1 1 calc R
C21 C -0.4096(11) 0.4517(10) 0.1090(5) 0.041(2) Uani 1 1 d .
H21A H -0.4496 0.4516 0.0560 0.062 Uiso 1 1 calc R
H21B H -0.3752 0.5358 0.1368 0.062 Uiso 1 1 calc R
H21C H -0.4907 0.3900 0.1297 0.062 Uiso 1 1 calc R
C22 C -0.2654(9) 0.2578(8) 0.3598(5) 0.0272(18) Uani 1 1 d .
H22A H -0.3015 0.3155 0.3814 0.041 Uiso 1 1 calc R
H22B H -0.1543 0.2901 0.3783 0.041 Uiso 1 1 calc R
H22C H -0.3170 0.1744 0.3746 0.041 Uiso 1 1 calc R
C23 C -0.3019(8) 0.2478(7) 0.2747(4) 0.0219(16) Uani 1 1 d .
C24 C -0.4734(9) 0.2073(8) 0.2475(5) 0.0304(19) Uani 1 1 d .
H24A H -0.5307 0.1254 0.2627 0.046 Uiso 1 1 calc R
H24B H -0.4982 0.2005 0.1926 0.046 Uiso 1 1 calc R
H24C H -0.5015 0.2700 0.2695 0.046 Uiso 1 1 calc R
C25 C -0.2534(10) 0.1513(7) 0.2417(5) 0.0312(19) Uani 1 1 d .
H25A H -0.3159 0.0677 0.2534 0.047 Uiso 1 1 calc R
H25B H -0.1450 0.1755 0.2634 0.047 Uiso 1 1 calc R
H25C H -0.2685 0.1492 0.1871 0.047 Uiso 1 1 calc R
C26 C 0.0779(8) 0.2724(7) 0.0575(4) 0.0233(16) Uani 1 1 d .
H26 H 0.0489 0.3341 0.0379 0.028 Uiso 1 1 calc R
C27 C 0.1367(8) 0.2146(7) 0.0127(4) 0.0212(16) Uani 1 1 d .
H27 H 0.1459 0.2359 -0.0362 0.025 Uiso 1 1 calc R
C28 C 0.1830(8) 0.1239(7) 0.0399(4) 0.0191(15) Uani 1 1 d .
C29 C 0.1583(9) 0.0952(7) 0.1113(4) 0.0233(16) Uani 1 1 d .
H29 H 0.1830 0.0322 0.1322 0.028 Uiso 1 1 calc R
C30 C 0.0978(9) 0.1592(7) 0.1511(4) 0.0265(17) Uani 1 1 d .
H30 H 0.0831 0.1384 0.1994 0.032 Uiso 1 1 calc R
C31 C 0.2781(10) 0.1048(8) -0.0736(5) 0.0315(19) Uani 1 1 d .
H31A H 0.1811 0.0855 -0.1087 0.047 Uiso 1 1 calc R
H31B H 0.3296 0.0581 -0.0934 0.047 Uiso 1 1 calc R
H31C H 0.3443 0.1954 -0.0675 0.047 Uiso 1 1 calc R
C32 C 0.2957(9) -0.0243(7) 0.0296(5) 0.032(2) Uani 1 1 d .
H32A H 0.3661 0.0128 0.0786 0.047 Uiso 1 1 calc R
H32B H 0.3478 -0.0495 -0.0047 0.047 Uiso 1 1 calc R
H32C H 0.2055 -0.0984 0.0355 0.047 Uiso 1 1 calc R

loop_
_atom_site_aniso_label
_atom_site_aniso_U_11
_atom_site_aniso_U_22
_atom_site_aniso_U_33
_atom_site_aniso_U_23
_atom_site_aniso_U_13
_atom_site_aniso_U_12
Sn1 0.0139(3) 0.0146(3) 0.0125(4) 0.0016(2) 0.0027(2) 0.0060(2)
Sn2 0.0142(3) 0.0141(3) 0.0134(4) 0.0001(2) 0.0007(2) 0.0060(2)
Fe1 0.0154(5) 0.0148(6) 0.0123(6) 0.0001(4) 0.0017(4) 0.0073(4)
Si1 0.0280(11) 0.0174(11) 0.0248(12) -0.0028(9) 0.0020(9) 0.0065(9)
O1 0.047(4) 0.032(3) 0.023(3) 0.009(3) 0.003(3) 0.024(3)
O2 0.016(2) 0.017(3) 0.016(3) -0.0031(19) 0.0015(19) 0.007(2)
N1 0.031(4) 0.024(4) 0.024(4) -0.005(3) 0.007(3) 0.011(3)
N2 0.035(4) 0.028(4) 0.027(4) 0.001(3) 0.005(3) 0.023(3)
C1 0.023(4) 0.022(4) 0.015(4) -0.005(3) 0.001(3) 0.012(3)
C2 0.019(3) 0.026(4) 0.010(3) -0.001(3) 0.002(3) 0.010(3)
C3 0.025(4) 0.022(4) 0.013(4) 0.001(3) 0.006(3) 0.009(3)
C4 0.017(4) 0.026(4) 0.019(4) -0.004(3) 0.006(3) 0.005(3)
C5 0.022(4) 0.026(4) 0.018(4) -0.003(3) 0.005(3) 0.014(3)
C6 0.072(7) 0.025(5) 0.042(6) 0.004(4) -0.006(5) 0.016(5)
C7 0.030(4) 0.032(5) 0.038(5) -0.014(4) -0.002(4) 0.013(4)
C8 0.028(4) 0.036(5) 0.042(5) -0.003(4) 0.016(4) 0.000(4)
C9 0.026(4) 0.018(4) 0.020(4) 0.000(3) 0.002(3) 0.011(3)
C10 0.020(4) 0.024(4) 0.027(4) 0.003(3) 0.004(3) 0.012(3)
C11 0.023(4) 0.027(4) 0.023(4) 0.001(3) -0.003(3) 0.014(3)
C12 0.027(4) 0.032(5) 0.025(4) 0.011(3) 0.006(3) 0.017(4)
C13 0.019(3) 0.021(4) 0.018(4) 0.002(3) 0.002(3) 0.011(3)
C14 0.036(5) 0.033(5) 0.028(5) 0.015(4) 0.014(4) 0.014(4)
C15 0.019(4) 0.029(4) 0.032(5) 0.007(4) 0.009(3) 0.002(3)
C16 0.021(4) 0.020(4) 0.020(4) 0.004(3) 0.008(3) 0.006(3)
C17 0.027(4) 0.030(4) 0.024(4) 0.002(3) 0.013(3) 0.009(3)
C18 0.035(5) 0.025(4) 0.020(4) -0.004(3) 0.000(3) 0.006(4)
C19 0.027(4) 0.022(4) 0.016(4) -0.003(3) -0.004(3) 0.013(3)
C20 0.048(5) 0.025(4) 0.012(4) 0.003(3) 0.001(3) 0.015(4)
C21 0.043(5) 0.056(6) 0.032(5) 0.003(4) -0.006(4) 0.034(5)
C22 0.022(4) 0.025(4) 0.028(4) 0.009(3) 0.006(3) 0.003(3)
C23 0.019(4) 0.018(4) 0.025(4) 0.002(3) 0.006(3) 0.004(3)
C24 0.020(4) 0.029(5) 0.034(5) -0.002(4) 0.007(3) 0.003(3)
C25 0.036(5) 0.017(4) 0.040(5) 0.004(3) 0.014(4) 0.009(3)
C26 0.027(4) 0.016(4) 0.028(4) 0.002(3) 0.006(3) 0.010(3)
C27 0.026(4) 0.019(4) 0.021(4) 0.005(3) 0.007(3) 0.012(3)
C28 0.019(4) 0.016(4) 0.021(4) -0.003(3) 0.002(3) 0.008(3)
C29 0.025(4) 0.021(4) 0.020(4) 0.000(3) -0.002(3) 0.009(3)
C30 0.029(4) 0.026(4) 0.020(4) 0.001(3) 0.003(3) 0.009(3)
C31 0.034(5) 0.037(5) 0.030(5) -0.001(4) 0.012(4) 0.020(4)
C32 0.028(4) 0.022(4) 0.046(5) -0.005(4) 0.001(4) 0.016(4)

loop_
_atom_type_symbol
_atom_type_description
_atom_type_scat_dispersion_real
_atom_type_scat_dispersion_imag
_atom_type_scat_source
C C 0.0033 0.0016 'International Tables Vol C Tables 4.2.6.8 and 6.1.1.4'
H H 0.0000 0.0000 'International Tables Vol C Tables 4.2.6.8 and 6.1.1.4'
O O 0.0106 0.0060 'International Tables Vol C Tables 4.2.6.8 and 6.1.1.4'
Si Si 0.0817 0.0704 'International Tables Vol C Tables 4.2.6.8 and 6.1.1.4'
Fe Fe 0.3463 0.8444 'International Tables Vol C Tables 4.2.6.8 and 6.1.1.4'
Sn Sn -0.6537 1.4246 'International Tables Vol C Tables 4.2.6.8 and 6.1.1.4'
N N 0.0061 0.0033 'International Tables Vol C Tables 4.2.6.8 and 6.1.1.4'

loop_
_geom_angle_atom_site_label_1
_geom_angle_atom_site_label_2
_geom_angle_atom_site_label_3
_geom_angle
O2 Sn1 C16 102.4(2)
O2 Sn1 C13 95.6(2)
C16 Sn1 C13 107.0(3)
O2 Sn1 Fe1 92.90(13)
C16 Sn1 Fe1 126.1(2)
C13 Sn1 Fe1 122.62(19)
O2 Sn1 Sn2 41.75(13)
C16 Sn1 Sn2 123.79(19)
C13 Sn1 Sn2 116.10(19)
Fe1 Sn1 Sn2 51.15(3)
O2 Sn2 C19 97.2(2)
O2 Sn2 C23 101.4(2)
C19 Sn2 C23 107.6(3)
O2 Sn2 Fe1 93.31(13)
C19 Sn2 Fe1 121.8(2)
C23 Sn2 Fe1 125.9(2)
O2 Sn2 Sn1 42.08(13)
C19 Sn2 Sn1 116.6(2)
C23 Sn2 Sn1 123.51(19)
Fe1 Sn2 Sn1 51.24(2)
C9 Fe1 C5 94.2(3)
C9 Fe1 C4 122.2(3)
C5 Fe1 C4 39.6(3)
C9 Fe1 C2 136.8(3)
C5 Fe1 C2 65.7(3)
C4 Fe1 C2 66.0(3)
C9 Fe1 C3 160.0(3)
C5 Fe1 C3 66.1(3)
C4 Fe1 C3 39.4(3)
C2 Fe1 C3 39.4(3)
C9 Fe1 C1 100.7(3)
C5 Fe1 C1 40.0(3)
C4 Fe1 C1 67.1(3)
C2 Fe1 C1 39.4(3)
C3 Fe1 C1 66.9(3)
C9 Fe1 Sn2 91.9(2)
C5 Fe1 Sn2 126.0(2)
C4 Fe1 Sn2 94.5(2)
C2 Fe1 Sn2 131.1(2)
C3 Fe1 Sn2 97.0(2)
C1 Fe1 Sn2 161.3(2)
C9 Fe1 Sn1 94.5(3)
C5 Fe1 Sn1 154.5(2)
C4 Fe1 Sn1 142.9(2)
C2 Fe1 Sn1 91.9(2)
C3 Fe1 Sn1 104.9(2)
C1 Fe1 Sn1 114.7(2)
Sn2 Fe1 Sn1 77.61(3)
C6 Si1 C1 110.2(4)
C6 Si1 C8 111.2(5)
C1 Si1 C8 108.2(4)
C6 Si1 C7 109.8(5)
C1 Si1 C7 109.1(4)
C8 Si1 C7 108.3(4)
Sn2 O2 Sn1 96.2(2)
Sn2 O2 H1O 129.8
Sn1 O2 H1O 133.0
C26 N1 C30 115.7(7)
C28 N2 C32 119.7(7)
C28 N2 C31 121.1(7)
C32 N2 C31 119.0(7)
C2 C1 C5 105.0(6)
C2 C1 Si1 125.8(5)
C5 C1 Si1 129.2(6)
C2 C1 Fe1 69.6(4)
C5 C1 Fe1 68.4(4)
Si1 C1 Fe1 127.4(4)
C3 C2 C1 110.1(6)
C3 C2 Fe1 70.5(4)
C1 C2 Fe1 71.0(4)
C3 C2 H2 124.9
C1 C2 H2 125.0
Fe1 C2 H2 125.1
C4 C3 C2 107.4(7)
C4 C3 Fe1 70.0(4)
C2 C3 Fe1 70.1(4)
C4 C3 H3 126.3
C2 C3 H3 126.3
Fe1 C3 H3 125.2
C5 C4 C3 107.5(7)
C5 C4 Fe1 69.4(4)
C3 C4 Fe1 70.6(4)
C5 C4 H4 126.2
C3 C4 H4 126.2
Fe1 C4 H4 125.3
C4 C5 C1 109.9(7)
C4 C5 Fe1 71.0(4)
C1 C5 Fe1 71.6(4)
C4 C5 H5 125.0
C1 C5 H5 125.0
Fe1 C5 H5 124.0
Si1 C6 H6A 109.5
Si1 C6 H6B 109.5
H6A C6 H6B 109.5
Si1 C6 H6C 109.5
H6A C6 H6C 109.5
H6B C6 H6C 109.5
Si1 C7 H7A 109.5
Si1 C7 H7B 109.5
H7A C7 H7B 109.5
Si1 C7 H7C 109.5
H7A C7 H7C 109.5
H7B C7 H7C 109.5
Si1 C8 H8A 109.5
Si1 C8 H8B 109.5
H8A C8 H8B 109.5
Si1 C8 H8C 109.5
H8A C8 H8C 109.5
H8B C8 H8C 109.5
O1 C9 Fe1 174.3(7)
C13 C10 H10A 109.5
C13 C10 H10B 109.5
H10A C10 H10B 109.5
C13 C10 H10C 109.5
H10A C10 H10C 109.5
H10B C10 H10C 109.5
C13 C11 H11A 109.5
C13 C11 H11B 109.5
H11A C11 H11B 109.5
C13 C11 H11C 109.5
H11A C11 H11C 109.5
H11B C11 H11C 109.5
C13 C12 H12A 109.5
C13 C12 H12B 109.5
H12A C12 H12B 109.5
C13 C12 H12C 109.5
H12A C12 H12C 109.5
H12B C12 H12C 109.5
C12 C13 C11 109.6(6)
C12 C13 C10 108.2(6)
C11 C13 C10 110.4(6)
C12 C13 Sn1 108.1(5)
C11 C13 Sn1 111.0(5)
C10 C13 Sn1 109.4(5)
C16 C14 H14A 109.5
C16 C14 H14B 109.5
H14A C14 H14B 109.5
C16 C14 H14C 109.5
H14A C14 H14C 109.5
H14B C14 H14C 109.5
C16 C15 H15A 109.5
C16 C15 H15B 109.5
H15A C15 H15B 109.5
C16 C15 H15C 109.5
H15A C15 H15C 109.5
H15B C15 H15C 109.5
C17 C16 C14 108.6(7)
C17 C16 C15 109.6(6)
C14 C16 C15 108.3(6)
C17 C16 Sn1 109.6(5)
C14 C16 Sn1 110.0(5)
C15 C16 Sn1 110.7(5)
C16 C17 H17A 109.5
C16 C17 H17B 109.5
H17A C17 H17B 109.5
C16 C17 H17C 109.5
H17A C17 H17C 109.5
H17B C17 H17C 109.5
C19 C18 H18A 109.5
C19 C18 H18B 109.5
H18A C18 H18B 109.5
C19 C18 H18C 109.5
H18A C18 H18C 109.5
H18B C18 H18C 109.5
C18 C19 C20 106.8(7)
C18 C19 C21 110.0(7)
C20 C19 C21 110.4(7)
C18 C19 Sn2 112.4(5)
C20 C19 Sn2 108.0(5)
C21 C19 Sn2 109.1(5)
C19 C20 H20A 109.5
C19 C20 H20B 109.5
H20A C20 H20B 109.5
C19 C20 H20C 109.5
H20A C20 H20C 109.5
H20B C20 H20C 109.5
C19 C21 H21A 109.5
C19 C21 H21B 109.5
H21A C21 H21B 109.5
C19 C21 H21C 109.5
H21A C21 H21C 109.5
H21B C21 H21C 109.5
C23 C22 H22A 109.5
C23 C22 H22B 109.5
H22A C22 H22B 109.5
C23 C22 H22C 109.5
H22A C22 H22C 109.5
H22B C22 H22C 109.5
C22 C23 C24 108.7(7)
C22 C23 C25 108.8(7)
C24 C23 C25 111.0(7)
C22 C23 Sn2 111.4(5)
C24 C23 Sn2 108.9(5)
C25 C23 Sn2 108.0(5)
C23 C24 H24A 109.5
C23 C24 H24B 109.5
H24A C24 H24B 109.5
C23 C24 H24C 109.5
H24A C24 H24C 109.5
H24B C24 H24C 109.5
C23 C25 H25A 109.5
C23 C25 H25B 109.5
H25A C25 H25B 109.5
C23 C25 H25C 109.5
H25A C25 H25C 109.5
H25B C25 H25C 109.5
N1 C26 C27 125.0(7)
N1 C26 H26 117.5
C27 C26 H26 117.5
C26 C27 C28 119.3(7)
C26 C27 H27 120.3
C28 C27 H27 120.3
N2 C28 C29 122.7(7)
N2 C28 C27 121.4(7)
C29 C28 C27 115.9(7)
C30 C29 C28 119.5(7)
C30 C29 H29 120.2
C28 C29 H29 120.2
N1 C30 C29 124.4(7)
N1 C30 H30 117.8
C29 C30 H30 117.8
N2 C31 H31A 109.5
N2 C31 H31B 109.5
H31A C31 H31B 109.5
N2 C31 H31C 109.5
H31A C31 H31C 109.5
H31B C31 H31C 109.5
N2 C32 H32A 109.5
N2 C32 H32B 109.5
H32A C32 H32B 109.5
N2 C32 H32C 109.5
H32A C32 H32C 109.5
H32B C32 H32C 109.5

loop_
_geom_bond_atom_site_label_1
_geom_bond_atom_site_label_2
_geom_bond_distance
Sn1 O2 2.131(5)
Sn1 C16 2.222(7)
Sn1 C13 2.222(7)
Sn1 Fe1 2.5240(11)
Sn1 Sn2 3.1616(7)
Sn2 O2 2.117(5)
Sn2 C19 2.215(7)
Sn2 C23 2.237(7)
Sn2 Fe1 2.5211(11)
Fe1 C9 1.734(7)
Fe1 C5 2.081(7)
Fe1 C4 2.101(7)
Fe1 C2 2.104(7)
Fe1 C3 2.109(7)
Fe1 C1 2.123(7)
Si1 C6 1.853(9)
Si1 C1 1.859(8)
Si1 C8 1.869(9)
Si1 C7 1.877(9)
O1 C9 1.165(9)
O2 H1O 1.0261
N1 C26 1.329(10)
N1 C30 1.335(10)
N2 C28 1.361(10)
N2 C32 1.457(10)
N2 C31 1.460(11)
C1 C2 1.424(10)
C1 C5 1.438(10)
C2 C3 1.421(10)
C2 H2 0.9500
C3 C4 1.419(11)
C3 H3 0.9500
C4 C5 1.415(11)
C4 H4 0.9500
C5 H5 0.9500
C6 H6A 0.9800
C6 H6B 0.9800
C6 H6C 0.9800
C7 H7A 0.9800
C7 H7B 0.9800
C7 H7C 0.9800
C8 H8A 0.9800
C8 H8B 0.9800
C8 H8C 0.9800
C10 C13 1.535(10)
C10 H10A 0.9800
C10 H10B 0.9800
C10 H10C 0.9800
C11 C13 1.534(10)
C11 H11A 0.9800
C11 H11B 0.9800
C11 H11C 0.9800
C12 C13 1.532(10)
C12 H12A 0.9800
C12 H12B 0.9800
C12 H12C 0.9800
C14 C16 1.533(11)
C14 H14A 0.9800
C14 H14B 0.9800
C14 H14C 0.9800
C15 C16 1.543(10)
C15 H15A 0.9800
C15 H15B 0.9800
C15 H15C 0.9800
C16 C17 1.528(11)
C17 H17A 0.9800
C17 H17B 0.9800
C17 H17C 0.9800
C18 C19 1.525(11)
C18 H18A 0.9800
C18 H18B 0.9800
C18 H18C 0.9800
C19 C20 1.528(11)
C19 C21 1.533(11)
C20 H20A 0.9800
C20 H20B 0.9800
C20 H20C 0.9800
C21 H21A 0.9800
C21 H21B 0.9800
C21 H21C 0.9800
C22 C23 1.521(11)
C22 H22A 0.9800
C22 H22B 0.9800
C22 H22C 0.9800
C23 C24 1.524(10)
C23 C25 1.535(11)
C24 H24A 0.9800
C24 H24B 0.9800
C24 H24C 0.9800
C25 H25A 0.9800
C25 H25B 0.9800
C25 H25C 0.9800
C26 C27 1.378(11)
C26 H26 0.9500
C27 C28 1.405(10)
C27 H27 0.9500
C28 C29 1.403(11)
C29 C30 1.383(11)
C29 H29 0.9500
C30 H30 0.9500
C31 H31A 0.9800
C31 H31B 0.9800
C31 H31C 0.9800
C32 H32A 0.9800
C32 H32B 0.9800
C32 H32C 0.9800

loop_
_geom_torsion_atom_site_label_1
_geom_torsion_atom_site_label_2
_geom_torsion_atom_site_label_3
_geom_torsion_atom_site_label_4
_geom_torsion
C16 Sn1 Sn2 O2 68.7(3)
C13 Sn1 Sn2 O2 -67.3(3)
Fe1 Sn1 Sn2 O2 -179.44(19)
O2 Sn1 Sn2 C19 -69.8(3)
C16 Sn1 Sn2 C19 -1.1(3)
C13 Sn1 Sn2 C19 -137.1(3)
Fe1 Sn1 Sn2 C19 110.8(2)
O2 Sn1 Sn2 C23 67.7(3)
C16 Sn1 Sn2 C23 136.4(3)
C13 Sn1 Sn2 C23 0.3(3)
Fe1 Sn1 Sn2 C23 -111.8(2)
O2 Sn1 Sn2 Fe1 179.44(19)
C16 Sn1 Sn2 Fe1 -111.8(2)
C13 Sn1 Sn2 Fe1 112.1(2)
O2 Sn2 Fe1 C9 94.5(3)
C19 Sn2 Fe1 C9 -6.0(3)
C23 Sn2 Fe1 C9 -158.8(3)
Sn1 Sn2 Fe1 C9 94.1(3)
O2 Sn2 Fe1 C5 -168.9(3)
C19 Sn2 Fe1 C5 90.5(4)
C23 Sn2 Fe1 C5 -62.3(4)
Sn1 Sn2 Fe1 C5 -169.3(3)
O2 Sn2 Fe1 C4 -142.9(3)
C19 Sn2 Fe1 C4 116.5(3)
C23 Sn2 Fe1 C4 -36.3(3)
Sn1 Sn2 Fe1 C4 -143.3(2)
O2 Sn2 Fe1 C2 -81.2(3)
C19 Sn2 Fe1 C2 178.2(3)
C23 Sn2 Fe1 C2 25.4(4)
Sn1 Sn2 Fe1 C2 -81.6(3)
O2 Sn2 Fe1 C3 -103.4(2)
C19 Sn2 Fe1 C3 156.0(3)
C23 Sn2 Fe1 C3 3.2(3)
Sn1 Sn2 Fe1 C3 -103.8(2)
O2 Sn2 Fe1 C1 -132.8(6)
C19 Sn2 Fe1 C1 126.6(7)
C23 Sn2 Fe1 C1 -26.2(7)
Sn1 Sn2 Fe1 C1 -133.2(6)
O2 Sn2 Fe1 Sn1 0.38(13)
C19 Sn2 Fe1 Sn1 -100.2(2)
C23 Sn2 Fe1 Sn1 107.0(2)
O2 Sn1 Fe1 C9 -91.3(3)
C16 Sn1 Fe1 C9 16.3(3)
C13 Sn1 Fe1 C9 170.1(3)
Sn2 Sn1 Fe1 C9 -91.0(2)
O2 Sn1 Fe1 C5 159.2(5)
C16 Sn1 Fe1 C5 -93.2(6)
C13 Sn1 Fe1 C5 60.6(6)
Sn2 Sn1 Fe1 C5 159.6(5)
O2 Sn1 Fe1 C4 80.6(4)
C16 Sn1 Fe1 C4 -171.8(4)
C13 Sn1 Fe1 C4 -18.0(4)
Sn2 Sn1 Fe1 C4 80.9(3)
O2 Sn1 Fe1 C2 131.4(2)
C16 Sn1 Fe1 C2 -121.0(3)
C13 Sn1 Fe1 C2 32.9(3)
Sn2 Sn1 Fe1 C2 131.8(2)
O2 Sn1 Fe1 C3 93.7(2)
C16 Sn1 Fe1 C3 -158.7(3)
C13 Sn1 Fe1 C3 -4.9(3)
Sn2 Sn1 Fe1 C3 94.1(2)
O2 Sn1 Fe1 C1 164.7(3)
C16 Sn1 Fe1 C1 -87.7(3)
C13 Sn1 Fe1 C1 66.2(3)
Sn2 Sn1 Fe1 C1 165.1(2)
O2 Sn1 Fe1 Sn2 -0.38(13)
C16 Sn1 Fe1 Sn2 107.2(2)
C13 Sn1 Fe1 Sn2 -98.9(2)
C19 Sn2 O2 Sn1 122.2(2)
C23 Sn2 O2 Sn1 -128.1(2)
Fe1 Sn2 O2 Sn1 -0.44(15)
C16 Sn1 O2 Sn2 -127.6(2)
C13 Sn1 O2 Sn2 123.6(2)
Fe1 Sn1 O2 Sn2 0.44(15)
C6 Si1 C1 C2 157.3(7)
C8 Si1 C1 C2 35.5(7)
C7 Si1 C1 C2 -82.1(7)
C6 Si1 C1 C5 -24.8(8)
C8 Si1 C1 C5 -146.5(7)
C7 Si1 C1 C5 95.9(7)
C6 Si1 C1 Fe1 66.7(6)
C8 Si1 C1 Fe1 -55.0(6)
C7 Si1 C1 Fe1 -172.7(4)
C9 Fe1 C1 C2 -159.9(5)
C5 Fe1 C1 C2 116.4(6)
C4 Fe1 C1 C2 79.5(5)
C3 Fe1 C1 C2 36.5(4)
Sn2 Fe1 C1 C2 68.5(8)
Sn1 Fe1 C1 C2 -59.9(4)
C9 Fe1 C1 C5 83.7(5)
C4 Fe1 C1 C5 -36.9(4)
C2 Fe1 C1 C5 -116.4(6)
C3 Fe1 C1 C5 -79.9(5)
Sn2 Fe1 C1 C5 -47.9(9)
Sn1 Fe1 C1 C5 -176.3(4)
C9 Fe1 C1 Si1 -39.8(5)
C5 Fe1 C1 Si1 -123.5(7)
C4 Fe1 C1 Si1 -160.5(6)
C2 Fe1 C1 Si1 120.1(7)
C3 Fe1 C1 Si1 156.6(5)
Sn2 Fe1 C1 Si1 -171.4(2)
Sn1 Fe1 C1 Si1 60.2(5)
C5 C1 C2 C3 -0.3(8)
Si1 C1 C2 C3 178.1(5)
Fe1 C1 C2 C3 -59.9(5)
C5 C1 C2 Fe1 59.6(5)
Si1 C1 C2 Fe1 -122.0(6)
C9 Fe1 C2 C3 150.0(5)
C5 Fe1 C2 C3 81.3(5)
C4 Fe1 C2 C3 37.8(4)
C1 Fe1 C2 C3 120.5(6)
Sn2 Fe1 C2 C3 -36.2(5)
Sn1 Fe1 C2 C3 -111.4(4)
C9 Fe1 C2 C1 29.6(6)
C5 Fe1 C2 C1 -39.2(4)
C4 Fe1 C2 C1 -82.7(5)
C3 Fe1 C2 C1 -120.5(6)
Sn2 Fe1 C2 C1 -156.7(3)
Sn1 Fe1 C2 C1 128.1(4)
C1 C2 C3 C4 -0.1(8)
Fe1 C2 C3 C4 -60.3(5)
C1 C2 C3 Fe1 60.2(5)
C9 Fe1 C3 C4 27.3(11)
C5 Fe1 C3 C4 37.9(4)
C2 Fe1 C3 C4 118.1(6)
C1 Fe1 C3 C4 81.6(5)
Sn2 Fe1 C3 C4 -88.5(4)
Sn1 Fe1 C3 C4 -167.5(4)
C9 Fe1 C3 C2 -90.8(10)
C5 Fe1 C3 C2 -80.3(5)
C4 Fe1 C3 C2 -118.1(6)
C1 Fe1 C3 C2 -36.5(4)
Sn2 Fe1 C3 C2 153.4(4)
Sn1 Fe1 C3 C2 74.4(4)
C2 C3 C4 C5 0.5(8)
Fe1 C3 C4 C5 -59.9(5)
C2 C3 C4 Fe1 60.4(5)
C9 Fe1 C4 C5 -51.1(6)
C2 Fe1 C4 C5 80.4(5)
C3 Fe1 C4 C5 118.2(6)
C1 Fe1 C4 C5 37.3(4)
Sn2 Fe1 C4 C5 -146.2(4)
Sn1 Fe1 C4 C5 138.5(4)
C9 Fe1 C4 C3 -169.3(4)
C5 Fe1 C4 C3 -118.2(6)
C2 Fe1 C4 C3 -37.8(4)
C1 Fe1 C4 C3 -80.9(5)
Sn2 Fe1 C4 C3 95.6(4)
Sn1 Fe1 C4 C3 20.3(6)
C3 C4 C5 C1 -0.7(8)
Fe1 C4 C5 C1 -61.3(5)
C3 C4 C5 Fe1 60.6(5)
C2 C1 C5 C4 0.6(8)
Si1 C1 C5 C4 -177.7(6)
Fe1 C1 C5 C4 61.0(5)
C2 C1 C5 Fe1 -60.4(5)
Si1 C1 C5 Fe1 121.3(6)
C9 Fe1 C5 C4 138.7(5)
C2 Fe1 C5 C4 -81.1(5)
C3 Fe1 C5 C4 -37.7(4)
C1 Fe1 C5 C4 -119.6(6)
Sn2 Fe1 C5 C4 43.3(5)
Sn1 Fe1 C5 C4 -111.8(6)
C9 Fe1 C5 C1 -101.7(5)
C4 Fe1 C5 C1 119.6(6)
C2 Fe1 C5 C1 38.6(4)
C3 Fe1 C5 C1 81.9(5)
Sn2 Fe1 C5 C1 162.9(3)
Sn1 Fe1 C5 C1 7.8(8)
C5 Fe1 C9 O1 8(7)
C4 Fe1 C9 O1 38(7)
C2 Fe1 C9 O1 -50(7)
C3 Fe1 C9 O1 18(7)
C1 Fe1 C9 O1 -32(7)
Sn2 Fe1 C9 O1 135(7)
Sn1 Fe1 C9 O1 -148(7)
O2 Sn1 C13 C12 -60.2(5)
C16 Sn1 C13 C12 -165.0(5)
Fe1 Sn1 C13 C12 36.8(6)
Sn2 Sn1 C13 C12 -22.1(6)
O2 Sn1 C13 C11 179.5(5)
C16 Sn1 C13 C11 74.8(6)
Fe1 Sn1 C13 C11 -83.4(5)
Sn2 Sn1 C13 C11 -142.3(4)
O2 Sn1 C13 C10 57.4(5)
C16 Sn1 C13 C10 -47.4(5)
Fe1 Sn1 C13 C10 154.5(4)
Sn2 Sn1 C13 C10 95.5(5)
O2 Sn1 C16 C17 -19.4(5)
C13 Sn1 C16 C17 80.5(5)
Fe1 Sn1 C16 C17 -122.3(5)
Sn2 Sn1 C16 C17 -58.8(6)
O2 Sn1 C16 C14 100.0(5)
C13 Sn1 C16 C14 -160.1(5)
Fe1 Sn1 C16 C14 -3.0(6)
Sn2 Sn1 C16 C14 60.5(6)
O2 Sn1 C16 C15 -140.4(5)
C13 Sn1 C16 C15 -40.6(6)
Fe1 Sn1 C16 C15 116.6(5)
Sn2 Sn1 C16 C15 -179.9(4)
O2 Sn2 C19 C18 69.2(6)
C23 Sn2 C19 C18 -35.3(6)
Fe1 Sn2 C19 C18 167.6(5)
Sn1 Sn2 C19 C18 108.5(5)
O2 Sn2 C19 C20 -48.4(5)
C23 Sn2 C19 C20 -152.8(5)
Fe1 Sn2 C19 C20 50.0(6)
Sn1 Sn2 C19 C20 -9.1(6)
O2 Sn2 C19 C21 -168.5(6)
C23 Sn2 C19 C21 87.1(6)
Fe1 Sn2 C19 C21 -70.0(6)
Sn1 Sn2 C19 C21 -129.1(5)
O2 Sn2 C23 C22 91.2(5)
C19 Sn2 C23 C22 -167.4(5)
Fe1 Sn2 C23 C22 -11.4(6)
Sn1 Sn2 C23 C22 52.0(6)
O2 Sn2 C23 C24 -148.9(5)
C19 Sn2 C23 C24 -47.5(6)
Fe1 Sn2 C23 C24 108.5(5)
Sn1 Sn2 C23 C24 171.9(4)
O2 Sn2 C23 C25 -28.2(6)
C19 Sn2 C23 C25 73.2(6)
Fe1 Sn2 C23 C25 -130.8(5)
Sn1 Sn2 C23 C25 -67.4(6)
C30 N1 C26 C27 -1.3(11)
N1 C26 C27 C28 -0.9(12)
C32 N2 C28 C29 -0.8(11)
C31 N2 C28 C29 -177.1(7)
C32 N2 C28 C27 179.2(7)
C31 N2 C28 C27 3.0(11)
C26 C27 C28 N2 -177.3(7)
C26 C27 C28 C29 2.8(10)
N2 C28 C29 C30 177.4(7)
C27 C28 C29 C30 -2.6(10)
C26 N1 C30 C29 1.4(11)
C28 C29 C30 N1 0.5(12)
